data_1566329
loop_
_publ_author_name
'Mark A. Cooper'
'Frank C. Hawthorne'
'Vladimir Y. Karpenko'
'Leonid A. Pautov'
'Atali A. Agakhanov'

_publ_section_title
;
 Metahewettite, Ca(V5+6O16)(H2O)3, from Hodzha-Rushnai-Mazar, southern
 Kirgizia: occurrence and crystal structure
;
_journal_name_full 'Journal of GeoSciences'
_journal_page_first 159
_journal_page_last 168
_journal_paper_doi 10.3190/jgeosci.167
_journal_volume 59
_journal_year 2014
_chemical_formula_sum 'Ca H6 O19 V6'
_chemical_formula_weight 655.77
_space_group_IT_number 12
_space_group_name_Hall '-A 2y'
_space_group_name_H-M_alt 'A 1 2/m 1'
_atom_sites_solution_hydrogens geom
_atom_sites_solution_primary direct
_atom_sites_solution_secondary difmap
_cell_angle_alpha 90.00
_cell_angle_beta 118.538(8)
_cell_angle_gamma 90.00
_cell_formula_units_Z 2
_cell_length_a 12.208(5)
_cell_length_b 3.6011(15)
_cell_length_c 18.358(7)
_cell_measurement_temperature 293(2)
_cell_volume 709.0(5)
_computing_structure_refinement 'SHELXL-97 (Sheldrick, 1997)'
_computing_structure_solution 'SHELXS-97 (Sheldrick, 1990)'
_diffrn_ambient_temperature 293(2)
_diffrn_measured_fraction_theta_full 1.000
_diffrn_measured_fraction_theta_max 1.000
_diffrn_radiation_monochromator graphite
_diffrn_radiation_source 'fine-focus sealed tube'
_diffrn_radiation_type MoK\a
_diffrn_radiation_wavelength 0.71073
_diffrn_reflns_av_R_equivalents 0.0244
_diffrn_reflns_av_sigmaI/netI 0.0215
_diffrn_reflns_limit_h_max 17
_diffrn_reflns_limit_h_min -17
_diffrn_reflns_limit_k_max 5
_diffrn_reflns_limit_k_min -5
_diffrn_reflns_limit_l_max 25
_diffrn_reflns_limit_l_min -25
_diffrn_reflns_number 4091
_diffrn_reflns_theta_full 30.10
_diffrn_reflns_theta_max 30.10
_diffrn_reflns_theta_min 1.90
_exptl_absorpt_coefficient_mu 4.263
_exptl_crystal_density_diffrn 3.072
_exptl_crystal_density_method 'not measured'
_exptl_crystal_F_000 632
_refine_diff_density_max 0.619
_refine_diff_density_min -0.411
_refine_diff_density_rms 0.116
_refine_ls_extinction_coef 0.0006(3)
_refine_ls_extinction_expression Fc^*^=kFc[1+0.001xFc^2^\l^3^/sin(2\q)]^-1/4^
_refine_ls_extinction_method SHELXL
_refine_ls_goodness_of_fit_ref 1.156
_refine_ls_hydrogen_treatment mixed
_refine_ls_matrix_type full
_refine_ls_number_parameters 90
_refine_ls_number_reflns 1182
_refine_ls_number_restraints 0
_refine_ls_restrained_S_all 1.156
_refine_ls_R_factor_all 0.0301
_refine_ls_R_factor_gt 0.0244
_refine_ls_shift/su_max 0.000
_refine_ls_shift/su_mean 0.000
_refine_ls_structure_factor_coef Fsqd
_refine_ls_weighting_details 'calc w=1/[\s^2^(Fo^2^)+(0.0242P)^2^+2.4445P] where P=(Fo^2^+2Fc^2^)/3'
_refine_ls_weighting_scheme calc
_refine_ls_wR_factor_gt 0.0649
_refine_ls_wR_factor_ref 0.0667
_reflns_number_gt 1047
_reflns_number_total 1182
_reflns_threshold_expression >2sigma(I)
_cod_data_source_file jgeosci.167_cooper_metahewettite.CIF
_cod_data_source_block metahew
_cod_original_formula_sum 'H6 Ca O19 V6'
_cod_database_code 1566329

loop_
_symmetry_equiv_pos_as_xyz
'x, y, z'
'-x, y, -z'
'x, y+1/2, z+1/2'
'-x, y+1/2, -z+1/2'
'-x, -y, -z'
'x, -y, z'
'-x, -y+1/2, -z+1/2'
'x, -y+1/2, z+1/2'

loop_
_atom_site_label
_atom_site_type_symbol
_atom_site_fract_x
_atom_site_fract_y
_atom_site_fract_z
_atom_site_U_iso_or_equiv
_atom_site_adp_type
_atom_site_occupancy
_atom_site_symmetry_multiplicity
_atom_site_calc_flag
_atom_site_refinement_flags
_atom_site_disorder_assembly
_atom_site_disorder_group
Ca1 Ca 0.5139(15) 0.0000 0.0073(13) 0.0187(19) Uani 0.25 2 d SP . .
Ca2 Ca 0.1056(3) 0.5000 0.03623(19) 0.0283(7) Uani 0.25 2 d SP . .
V1 V 0.02216(5) 0.5000 0.19006(3) 0.01103(13) Uani 1 2 d S . .
V2 V 0.39980(5) 0.0000 0.16948(3) 0.01001(13) Uani 1 2 d S . .
V3 V 0.31311(5) 0.5000 0.27707(3) 0.01379(14) Uani 1 2 d S . .
O1 O -0.0934(2) 0.5000 0.09774(16) 0.0224(5) Uani 1 2 d S . .
O2 O 0.2711(2) 0.0000 0.08403(16) 0.0218(5) Uani 1 2 d S . .
O3 O 0.2582(2) 0.5000 0.34076(16) 0.0216(5) Uani 1 2 d S . .
O4 O 0.1530(2) 0.5000 0.17620(14) 0.0141(4) Uani 1 2 d S . .
O5 O 0.5113(2) 0.0000 0.13539(14) 0.0140(4) Uani 1 2 d S . .
O6 O 0.32830(19) 0.0000 0.25564(14) 0.0131(4) Uani 1 2 d S . .
O7 O 0.0353(2) 0.0000 0.22528(15) 0.0150(4) Uani 1 2 d S . .
O8 O 0.4160(2) 0.5000 0.20396(14) 0.0128(4) Uani 1 2 d S . .
OW1 O 0.6319(3) 0.5000 0.01589(19) 0.0365(7) Uani 1 2 d S . .
OW2 O 0.0110(10) 0.044(3) 0.0089(7) 0.032(2) Uiso 0.25 1 d P . .

loop_
_atom_site_aniso_label
_atom_site_aniso_U_11
_atom_site_aniso_U_22
_atom_site_aniso_U_33
_atom_site_aniso_U_23
_atom_site_aniso_U_13
_atom_site_aniso_U_12
Ca1 0.024(7) 0.0191(10) 0.010(6) 0.000 0.006(4) 0.000
Ca2 0.0358(16) 0.0235(16) 0.0225(15) 0.000 0.0115(12) 0.000
V1 0.0137(2) 0.0052(2) 0.0170(3) 0.000 0.0095(2) 0.000
V2 0.0126(2) 0.0037(2) 0.0145(3) 0.000 0.00710(19) 0.000
V3 0.0158(2) 0.0094(3) 0.0208(3) 0.000 0.0124(2) 0.000
O1 0.0205(11) 0.0226(14) 0.0222(12) 0.000 0.0085(10) 0.000
O2 0.0167(11) 0.0238(14) 0.0222(12) 0.000 0.0071(9) 0.000
O3 0.0235(12) 0.0229(13) 0.0243(13) 0.000 0.0162(10) 0.000
O4 0.0152(10) 0.0096(11) 0.0189(11) 0.000 0.0092(9) 0.000
O5 0.0142(9) 0.0113(11) 0.0174(11) 0.000 0.0083(8) 0.000
O6 0.0145(9) 0.0058(10) 0.0211(11) 0.000 0.0103(9) 0.000
O7 0.0241(11) 0.0045(10) 0.0245(12) 0.000 0.0181(10) 0.000
O8 0.0173(10) 0.0037(9) 0.0206(11) 0.000 0.0116(9) 0.000
OW1 0.0385(16) 0.0379(19) 0.0317(16) 0.000 0.0158(13) 0.000

loop_
_atom_type_symbol
_atom_type_description
_atom_type_scat_dispersion_real
_atom_type_scat_dispersion_imag
_atom_type_scat_source
O O 0.0106 0.0060 'International Tables Vol C Tables 4.2.6.8 and 6.1.1.4'
H H 0.0000 0.0000 'International Tables Vol C Tables 4.2.6.8 and 6.1.1.4'
Ca Ca 0.2262 0.3064 'International Tables Vol C Tables 4.2.6.8 and 6.1.1.4'
V V 0.3005 0.5294 'International Tables Vol C Tables 4.2.6.8 and 6.1.1.4'

loop_
_geom_angle_atom_site_label_1
_geom_angle_atom_site_label_2
_geom_angle_atom_site_label_3
_geom_angle
_geom_angle_site_symmetry_1
_geom_angle_site_symmetry_3
Ca1 Ca1 OW1 117(5) 5_655 .
Ca1 Ca1 OW1 117(5) 5_655 1_545
OW1 Ca1 OW1 105.3(9) . 1_545
Ca1 Ca1 O5 109(10) 5_655 .
OW1 Ca1 O5 104.0(6) . .
OW1 Ca1 O5 104.0(6) 1_545 .
Ca1 Ca1 OW1 57(5) 5_655 5_655
OW1 Ca1 OW1 173.3(6) . 5_655
OW1 Ca1 OW1 79.11(13) 1_545 5_655
O5 Ca1 OW1 79.5(8) . 5_655
Ca1 Ca1 OW1 57(5) 5_655 5_665
OW1 Ca1 OW1 79.11(13) . 5_665
OW1 Ca1 OW1 173.3(6) 1_545 5_665
O5 Ca1 OW1 79.5(8) . 5_665
OW1 Ca1 OW1 96.0(7) 5_655 5_665
Ca1 Ca1 O5 64(10) 5_655 5_655
OW1 Ca1 O5 80.1(8) . 5_655
OW1 Ca1 O5 80.1(8) 1_545 5_655
O5 Ca1 O5 173.1(8) . 5_655
OW1 Ca1 O5 96.0(5) 5_655 5_655
OW1 Ca1 O5 96.0(5) 5_665 5_655
Ca1 Ca1 O3 169(10) 5_655 7_655
OW1 Ca1 O3 68.9(3) . 7_655
OW1 Ca1 O3 68.9(3) 1_545 7_655
O5 Ca1 O3 59.8(4) . 7_655
OW1 Ca1 O3 117.7(6) 5_655 7_655
OW1 Ca1 O3 117.7(6) 5_665 7_655
O5 Ca1 O3 127.1(10) 5_655 7_655
Ca1 Ca1 O3 10(10) 5_655 3_544
OW1 Ca1 O3 111.7(6) . 3_544
OW1 Ca1 O3 111.7(6) 1_545 3_544
O5 Ca1 O3 119.1(9) . 3_544
OW1 Ca1 O3 61.7(3) 5_655 3_544
OW1 Ca1 O3 61.7(3) 5_665 3_544
O5 Ca1 O3 54.0(3) 5_655 3_544
O3 Ca1 O3 178.9(11) 7_655 3_544
Ca1 Ca1 V3 142(10) 5_655 7_655
OW1 Ca1 V3 84.3(4) . 7_655
OW1 Ca1 V3 84.3(4) 1_545 7_655
O5 Ca1 V3 32.8(2) . 7_655
OW1 Ca1 V3 101.3(7) 5_655 7_655
OW1 Ca1 V3 101.3(7) 5_665 7_655
O5 Ca1 V3 154.1(8) 5_655 7_655
O3 Ca1 V3 27.0(2) 7_655 7_655
O3 Ca1 V3 151.9(9) 3_544 7_655
Ca1 Ca1 Ca1 90.000(4) 5_655 1_565
OW1 Ca1 Ca1 37.3(5) . 1_565
OW1 Ca1 Ca1 142.7(5) 1_545 1_565
O5 Ca1 Ca1 90.0 . 1_565
OW1 Ca1 Ca1 138.0(4) 5_655 1_565
OW1 Ca1 Ca1 42.0(4) 5_665 1_565
O5 Ca1 Ca1 90.0 5_655 1_565
O3 Ca1 Ca1 90.0 7_655 1_565
O3 Ca1 Ca1 90.0 3_544 1_565
V3 Ca1 Ca1 90.0 7_655 1_565
Ca1 Ca1 Ca1 90.000(5) 5_655 1_545
OW1 Ca1 Ca1 142.7(5) . 1_545
OW1 Ca1 Ca1 37.3(5) 1_545 1_545
O5 Ca1 Ca1 90.0 . 1_545
OW1 Ca1 Ca1 42.0(4) 5_655 1_545
OW1 Ca1 Ca1 138.0(4) 5_665 1_545
O5 Ca1 Ca1 90.0 5_655 1_545
O3 Ca1 Ca1 90.0 7_655 1_545
O3 Ca1 Ca1 90.0 3_544 1_545
V3 Ca1 Ca1 90.0 7_655 1_545
Ca1 Ca1 Ca1 180.000(1) 1_565 1_545
Ca1 Ca1 Ca1 85.0(4) 5_655 5_645
OW1 Ca1 Ca1 146.2(13) . 5_645
OW1 Ca1 Ca1 41.1(3) 1_545 5_645
O5 Ca1 Ca1 91.6(9) . 5_645
OW1 Ca1 Ca1 38.0(3) 5_655 5_645
OW1 Ca1 Ca1 133.8(10) 5_665 5_645
O5 Ca1 Ca1 87.8(8) 5_655 5_645
O3 Ca1 Ca1 94.9(4) 7_655 5_645
O3 Ca1 Ca1 85.1(4) 3_544 5_645
V3 Ca1 Ca1 94.0(6) 7_655 5_645
Ca1 Ca1 Ca1 175.0(4) 1_565 5_645
Ca1 Ca1 Ca1 5.0(4) 1_545 5_645
Ca1 Ca1 Ca1 85.0(4) 5_655 5_665
OW1 Ca1 Ca1 41.1(3) . 5_665
OW1 Ca1 Ca1 146.2(13) 1_545 5_665
O5 Ca1 Ca1 91.6(9) . 5_665
OW1 Ca1 Ca1 133.8(10) 5_655 5_665
OW1 Ca1 Ca1 38.0(3) 5_665 5_665
O5 Ca1 Ca1 87.8(8) 5_655 5_665
O3 Ca1 Ca1 94.9(4) 7_655 5_665
O3 Ca1 Ca1 85.1(4) 3_544 5_665
V3 Ca1 Ca1 94.0(6) 7_655 5_665
Ca1 Ca1 Ca1 5.0(4) 1_565 5_665
Ca1 Ca1 Ca1 175.0(4) 1_545 5_665
Ca1 Ca1 Ca1 170.0(8) 5_645 5_665
Ca1 Ca1 V3 35(10) 5_655 3_544
OW1 Ca1 V3 97.5(7) . 3_544
OW1 Ca1 V3 97.5(7) 1_545 3_544
O5 Ca1 V3 144.2(8) . 3_544
OW1 Ca1 V3 76.8(3) 5_655 3_544
OW1 Ca1 V3 76.8(3) 5_665 3_544
O5 Ca1 V3 28.93(17) 5_655 3_544
O3 Ca1 V3 156.0(10) 7_655 3_544
O3 Ca1 V3 25.09(17) 3_544 3_544
V3 Ca1 V3 177.0(8) 7_655 3_544
Ca1 Ca1 V3 90.0 1_565 3_544
Ca1 Ca1 V3 90.0 1_545 3_544
Ca1 Ca1 V3 85.9(6) 5_645 3_544
Ca1 Ca1 V3 85.9(6) 5_665 3_544
Ca1 Ca1 V2 91(10) 5_655 .
OW1 Ca1 V2 113.6(7) . .
OW1 Ca1 V2 113.6(7) 1_545 .
O5 Ca1 V2 17.9(3) . .
OW1 Ca1 V2 68.2(6) 5_655 .
OW1 Ca1 V2 68.2(6) 5_665 .
O5 Ca1 V2 155.2(6) 5_655 .
O3 Ca1 V2 77.7(6) 7_655 .
O3 Ca1 V2 101.2(6) 3_544 .
V3 Ca1 V2 50.7(4) 7_655 .
Ca1 Ca1 V2 90.0 1_565 .
Ca1 Ca1 V2 90.0 1_545 .
Ca1 Ca1 V2 90.1(9) 5_645 .
Ca1 Ca1 V2 90.1(9) 5_665 .
V3 Ca1 V2 126.3(5) 3_544 .
Ca1 Ca1 V2 84(10) 5_655 5_655
OW1 Ca1 V2 68.8(7) . 5_655
OW1 Ca1 V2 68.8(7) 1_545 5_655
O5 Ca1 V2 166.8(6) . 5_655
OW1 Ca1 V2 109.0(6) 5_655 5_655
OW1 Ca1 V2 109.0(6) 5_665 5_655
O5 Ca1 V2 20.1(3) 5_655 5_655
O3 Ca1 V2 107.0(7) 7_655 5_655
O3 Ca1 V2 74.1(5) 3_544 5_655
V3 Ca1 V2 134.0(6) 7_655 5_655
Ca1 Ca1 V2 90.000(1) 1_565 5_655
Ca1 Ca1 V2 90.0 1_545 5_655
Ca1 Ca1 V2 89.5(9) 5_645 5_655
Ca1 Ca1 V2 89.5(9) 5_665 5_655
V3 Ca1 V2 49.0(3) 3_544 5_655
V2 Ca1 V2 175.3(4) . 5_655
OW2 Ca2 OW2 116.6(6) . 6_565
OW2 Ca2 OW2 7.9(6) . 2
OW2 Ca2 OW2 111.1(4) 6_565 2
OW2 Ca2 OW2 111.1(4) . 5_565
OW2 Ca2 OW2 7.9(6) 6_565 5_565
OW2 Ca2 OW2 105.1(7) 2 5_565
OW2 Ca2 OW2 4.3(3) . 6
OW2 Ca2 OW2 120.9(6) 6_565 6
OW2 Ca2 OW2 11.2(6) 2 6
OW2 Ca2 OW2 115.38(16) 5_565 6
OW2 Ca2 OW2 120.9(6) . 1_565
OW2 Ca2 OW2 4.3(3) 6_565 1_565
OW2 Ca2 OW2 115.38(16) 2 1_565
OW2 Ca2 OW2 11.2(6) 5_565 1_565
OW2 Ca2 OW2 125.2(7) 6 1_565
OW2 Ca2 Ca2 58.4(3) . 5_565
OW2 Ca2 Ca2 58.4(3) 6_565 5_565
OW2 Ca2 Ca2 52.7(3) 2 5_565
OW2 Ca2 Ca2 52.7(3) 5_565 5_565
OW2 Ca2 Ca2 62.7(3) 6 5_565
OW2 Ca2 Ca2 62.7(3) 1_565 5_565
OW2 Ca2 OW2 5.2(6) . 5
OW2 Ca2 OW2 115.79(17) 6_565 5
OW2 Ca2 OW2 4.7(3) 2 5
OW2 Ca2 OW2 109.8(5) 5_565 5
OW2 Ca2 OW2 7.1(5) 6 5
OW2 Ca2 OW2 120.1(3) 1_565 5
Ca2 Ca2 OW2 57.4(3) 5_565 5
OW2 Ca2 OW2 115.79(17) . 2_565
OW2 Ca2 OW2 5.2(6) 6_565 2_565
OW2 Ca2 OW2 109.8(5) 2 2_565
OW2 Ca2 OW2 4.7(3) 5_565 2_565
OW2 Ca2 OW2 120.1(3) 6 2_565
OW2 Ca2 OW2 7.1(5) 1_565 2_565
Ca2 Ca2 OW2 57.4(3) 5_565 2_565
OW2 Ca2 OW2 114.5(5) 5 2_565
OW2 Ca2 O4 95.1(4) . .
OW2 Ca2 O4 95.1(4) 6_565 .
OW2 Ca2 O4 101.6(3) 2 .
OW2 Ca2 O4 101.6(3) 5_565 .
OW2 Ca2 O4 94.5(3) 6 .
OW2 Ca2 O4 94.5(3) 1_565 .
Ca2 Ca2 O4 105.0(2) 5_565 .
OW2 Ca2 O4 100.3(3) 5 .
OW2 Ca2 O4 100.3(3) 2_565 .
OW2 Ca2 O1 89.8(4) . 5_565
OW2 Ca2 O1 89.8(4) 6_565 5_565
OW2 Ca2 O1 84.0(3) 2 5_565
OW2 Ca2 O1 84.0(3) 5_565 5_565
OW2 Ca2 O1 89.8(3) 6 5_565
OW2 Ca2 O1 89.8(3) 1_565 5_565
Ca2 Ca2 O1 84.37(18) 5_565 5_565
OW2 Ca2 O1 84.7(3) 5 5_565
OW2 Ca2 O1 84.7(3) 2_565 5_565
O4 Ca2 O1 170.62(18) . 5_565
OW2 Ca2 O2 167.1(3) . 1_565
OW2 Ca2 O2 76.3(3) 6_565 1_565
OW2 Ca2 O2 170.5(4) 2 1_565
OW2 Ca2 O2 81.7(3) 5_565 1_565
OW2 Ca2 O2 162.8(3) 6 1_565
OW2 Ca2 O2 72.1(3) 1_565 1_565
Ca2 Ca2 O2 134.39(7) 5_565 1_565
OW2 Ca2 O2 166.7(3) 5 1_565
OW2 Ca2 O2 77.1(2) 2_565 1_565
O4 Ca2 O2 83.23(11) . 1_565
O1 Ca2 O2 90.20(12) 5_565 1_565
OW2 Ca2 O2 76.3(3) . .
OW2 Ca2 O2 167.1(3) 6_565 .
OW2 Ca2 O2 81.7(3) 2 .
OW2 Ca2 O2 170.5(4) 5_565 .
OW2 Ca2 O2 72.1(3) 6 .
OW2 Ca2 O2 162.8(3) 1_565 .
Ca2 Ca2 O2 134.39(7) 5_565 .
OW2 Ca2 O2 77.1(2) 5 .
OW2 Ca2 O2 166.7(3) 2_565 .
O4 Ca2 O2 83.23(11) . .
O1 Ca2 O2 90.20(12) 5_565 .
O2 Ca2 O2 90.72(14) 1_565 .
OW2 Ca2 O1 67.9(4) . .
OW2 Ca2 O1 67.9(4) 6_565 .
OW2 Ca2 O1 68.9(3) 2 .
OW2 Ca2 O1 68.9(3) 5_565 .
OW2 Ca2 O1 70.7(3) 6 .
OW2 Ca2 O1 70.7(3) 1_565 .
Ca2 Ca2 O1 49.52(15) 5_565 .
OW2 Ca2 O1 71.4(3) 5 .
OW2 Ca2 O1 71.4(3) 2_565 .
O4 Ca2 O1 55.49(10) . .
O1 Ca2 O1 133.88(14) 5_565 .
O2 Ca2 O1 120.26(11) 1_565 .
O2 Ca2 O1 120.26(11) . .
OW2 Ca2 V1 80.7(4) . .
OW2 Ca2 V1 80.7(4) 6_565 .
OW2 Ca2 V1 84.9(3) 2 .
OW2 Ca2 V1 84.9(3) 5_565 .
OW2 Ca2 V1 81.9(3) 6 .
OW2 Ca2 V1 81.9(3) 1_565 .
Ca2 Ca2 V1 77.38(17) 5_565 .
OW2 Ca2 V1 85.5(3) 5 .
OW2 Ca2 V1 85.5(3) 2_565 .
O4 Ca2 V1 27.63(7) . .
O1 Ca2 V1 161.75(15) 5_565 .
O2 Ca2 V1 102.52(10) 1_565 .
O2 Ca2 V1 102.52(10) . .
O1 Ca2 V1 27.86(5) . .
OW2 Ca2 Ca2 148.3(3) . 1_565
OW2 Ca2 Ca2 31.7(3) 6_565 1_565
OW2 Ca2 Ca2 142.6(3) 2 1_565
OW2 Ca2 Ca2 37.4(3) 5_565 1_565
OW2 Ca2 Ca2 152.6(3) 6 1_565
OW2 Ca2 Ca2 27.4(3) 1_565 1_565
Ca2 Ca2 Ca2 90.0 5_565 1_565
OW2 Ca2 Ca2 147.3(2) 5 1_565
OW2 Ca2 Ca2 32.7(2) 2_565 1_565
O4 Ca2 Ca2 90.0 . 1_565
O1 Ca2 Ca2 90.0 5_565 1_565
O2 Ca2 Ca2 44.64(7) 1_565 1_565
O2 Ca2 Ca2 135.36(7) . 1_565
O1 Ca2 Ca2 90.0 . 1_565
V1 Ca2 Ca2 90.0 . 1_565
OW2 Ca2 Ca2 31.7(3) . 1_545
OW2 Ca2 Ca2 148.3(3) 6_565 1_545
OW2 Ca2 Ca2 37.4(3) 2 1_545
OW2 Ca2 Ca2 142.6(3) 5_565 1_545
OW2 Ca2 Ca2 27.4(3) 6 1_545
OW2 Ca2 Ca2 152.6(3) 1_565 1_545
Ca2 Ca2 Ca2 90.0 5_565 1_545
OW2 Ca2 Ca2 32.7(2) 5 1_545
OW2 Ca2 Ca2 147.3(2) 2_565 1_545
O4 Ca2 Ca2 90.0 . 1_545
O1 Ca2 Ca2 90.0 5_565 1_545
O2 Ca2 Ca2 135.36(7) 1_565 1_545
O2 Ca2 Ca2 44.64(7) . 1_545
O1 Ca2 Ca2 90.0 . 1_545
V1 Ca2 Ca2 90.0 . 1_545
Ca2 Ca2 Ca2 180.0(2) 1_565 1_545
OW2 Ca2 V1 80.1(3) . 5_565
OW2 Ca2 V1 80.1(3) 6_565 5_565
OW2 Ca2 V1 73.1(3) 2 5_565
OW2 Ca2 V1 73.1(3) 5_565 5_565
OW2 Ca2 V1 81.3(3) 6 5_565
OW2 Ca2 V1 81.3(3) 1_565 5_565
Ca2 Ca2 V1 65.61(15) 5_565 5_565
OW2 Ca2 V1 75.0(3) 5 5_565
OW2 Ca2 V1 75.0(3) 2_565 5_565
O4 Ca2 V1 170.62(15) . 5_565
O1 Ca2 V1 18.76(7) 5_565 5_565
O2 Ca2 V1 103.25(10) 1_565 5_565
O2 Ca2 V1 103.25(10) . 5_565
O1 Ca2 V1 115.13(11) . 5_565
V1 Ca2 V1 142.99(11) . 5_565
Ca2 Ca2 V1 90.0 1_565 5_565
Ca2 Ca2 V1 90.0 1_545 5_565
OW2 Ca2 V2 148.8(3) . 1_565
OW2 Ca2 V2 91.6(3) 6_565 1_565
OW2 Ca2 V2 156.1(4) 2 1_565
OW2 Ca2 V2 98.2(3) 5_565 1_565
OW2 Ca2 V2 144.9(3) 6 1_565
OW2 Ca2 V2 87.5(3) 1_565 1_565
Ca2 Ca2 V2 149.24(7) 5_565 1_565
OW2 Ca2 V2 151.5(2) 5 1_565
OW2 Ca2 V2 93.5(2) 2_565 1_565
O4 Ca2 V2 67.87(8) . 1_565
O1 Ca2 V2 104.08(11) 5_565 1_565
O2 Ca2 V2 20.54(6) 1_565 1_565
O2 Ca2 V2 75.82(9) . 1_565
O1 Ca2 V2 115.88(9) . 1_565
V1 Ca2 V2 91.83(7) . 1_565
Ca2 Ca2 V2 60.93(3) 1_565 1_565
Ca2 Ca2 V2 119.07(3) 1_545 1_565
V1 Ca2 V2 120.02(8) 5_565 1_565
OW2 Ca2 V2 91.6(3) . .
OW2 Ca2 V2 148.8(3) 6_565 .
OW2 Ca2 V2 98.2(3) 2 .
OW2 Ca2 V2 156.1(4) 5_565 .
OW2 Ca2 V2 87.5(3) 6 .
OW2 Ca2 V2 144.9(3) 1_565 .
Ca2 Ca2 V2 149.24(7) 5_565 .
OW2 Ca2 V2 93.5(2) 5 .
OW2 Ca2 V2 151.5(2) 2_565 .
O4 Ca2 V2 67.87(8) . .
O1 Ca2 V2 104.08(11) 5_565 .
O2 Ca2 V2 75.82(9) 1_565 .
O2 Ca2 V2 20.54(6) . .
O1 Ca2 V2 115.88(9) . .
V1 Ca2 V2 91.83(7) . .
Ca2 Ca2 V2 119.07(3) 1_565 .
Ca2 Ca2 V2 60.93(3) 1_545 .
V1 Ca2 V2 120.02(8) 5_565 .
V2 Ca2 V2 58.14(6) 1_565 .
O1 V1 O4 104.56(13) . .
O1 V1 O7 104.40(8) . 1_565
O4 V1 O7 96.69(7) . 1_565
O1 V1 O7 104.40(8) . .
O4 V1 O7 96.69(7) . .
O7 V1 O7 143.89(14) 1_565 .
O1 V1 O7 111.43(12) . 7
O4 V1 O7 144.01(11) . 7
O7 V1 O7 74.75(7) 1_565 7
O7 V1 O7 74.75(7) . 7
O1 V1 O3 169.28(10) . .
O4 V1 O3 64.72(9) . .
O7 V1 O3 77.88(7) 1_565 .
O7 V1 O3 77.88(7) . .
O7 V1 O3 79.29(9) 7 .
O1 V1 V1 112.83(8) . 7_565
O4 V1 V1 126.35(6) . 7_565
O7 V1 V1 38.42(7) 1_565 7_565
O7 V1 V1 109.06(8) . 7_565
O7 V1 V1 36.32(2) 7 7_565
O3 V1 V1 75.60(5) . 7_565
O1 V1 V1 112.83(8) . 7
O4 V1 V1 126.35(6) . 7
O7 V1 V1 109.06(8) 1_565 7
O7 V1 V1 38.42(7) . 7
O7 V1 V1 36.32(2) 7 7
O3 V1 V1 75.60(5) . 7
V1 V1 V1 71.43(4) 7_565 7
O1 V1 V3 138.68(10) . .
O4 V1 V3 34.12(8) . .
O7 V1 V3 86.29(7) 1_565 .
O7 V1 V3 86.29(7) . .
O7 V1 V3 109.89(8) 7 .
O3 V1 V3 30.60(5) . .
V1 V1 V3 100.34(3) 7_565 .
V1 V1 V3 100.34(3) 7 .
O1 V1 Ca2 65.63(11) . .
O4 V1 Ca2 38.93(9) . .
O7 V1 Ca2 105.73(7) 1_565 .
O7 V1 Ca2 105.73(7) . .
O7 V1 Ca2 177.06(9) 7 .
O3 V1 Ca2 103.65(8) . .
V1 V1 Ca2 144.075(19) 7_565 .
V1 V1 Ca2 144.075(19) 7 .
V3 V1 Ca2 73.05(6) . .
O1 V1 V1 90.0 . 1_565
O4 V1 V1 90.0 . 1_565
O7 V1 V1 18.06(7) 1_565 1_565
O7 V1 V1 161.94(7) . 1_565
O7 V1 V1 90.0 7 1_565
O3 V1 V1 90.0 . 1_565
V1 V1 V1 54.287(18) 7_565 1_565
V1 V1 V1 125.713(18) 7 1_565
V3 V1 V1 90.0 . 1_565
Ca2 V1 V1 90.0 . 1_565
O1 V1 V1 90.0 . 1_545
O4 V1 V1 90.0 . 1_545
O7 V1 V1 161.94(7) 1_565 1_545
O7 V1 V1 18.06(7) . 1_545
O7 V1 V1 90.0 7 1_545
O3 V1 V1 90.0 . 1_545
V1 V1 V1 125.713(18) 7_565 1_545
V1 V1 V1 54.287(18) 7 1_545
V3 V1 V1 90.0 . 1_545
Ca2 V1 V1 90.0 . 1_545
V1 V1 V1 180.00(4) 1_565 1_545
O1 V1 Ca2 28.62(11) . 5_565
O4 V1 Ca2 75.94(9) . 5_565
O7 V1 Ca2 107.87(7) 1_565 5_565
O7 V1 Ca2 107.87(7) . 5_565
O7 V1 Ca2 140.05(9) 7 5_565
O3 V1 Ca2 140.66(8) . 5_565
V1 V1 Ca2 133.02(4) 7_565 5_565
V1 V1 Ca2 133.02(4) 7 5_565
V3 V1 Ca2 110.06(6) . 5_565
Ca2 V1 Ca2 37.01(11) . 5_565
V1 V1 Ca2 90.0 1_565 5_565
V1 V1 Ca2 90.0 1_545 5_565
O2 V2 O5 102.47(12) . .
O2 V2 O8 102.99(7) . .
O5 V2 O8 98.35(7) . .
O2 V2 O8 102.99(7) . 1_545
O5 V2 O8 98.35(7) . 1_545
O8 V2 O8 145.10(14) . 1_545
O2 V2 O6 99.68(12) . .
O5 V2 O6 157.85(10) . .
O8 V2 O6 76.50(7) . .
O8 V2 O6 76.50(7) 1_545 .
O2 V2 O8 178.36(11) . 7_655
O5 V2 O8 79.17(10) . 7_655
O8 V2 O8 76.68(7) . 7_655
O8 V2 O8 76.68(7) 1_545 7_655
O6 V2 O8 78.68(9) . 7_655
O2 V2 V3 136.64(10) . 7_655
O5 V2 V3 34.17(8) . 7_655
O8 V2 V3 88.44(7) . 7_655
O8 V2 V3 88.44(7) 1_545 7_655
O6 V2 V3 123.68(6) . 7_655
O8 V2 V3 45.00(6) 7_655 7_655
O2 V2 V3 98.36(8) . .
O5 V2 V3 139.78(4) . .
O8 V2 V3 43.08(7) . .
O8 V2 V3 110.00(7) 1_545 .
O6 V2 V3 34.203(16) . .
O8 V2 V3 80.29(5) 7_655 .
V3 V2 V3 116.95(2) 7_655 .
O2 V2 V3 98.36(8) . 1_545
O5 V2 V3 139.78(4) . 1_545
O8 V2 V3 110.00(7) . 1_545
O8 V2 V3 43.08(7) 1_545 1_545
O6 V2 V3 34.203(16) . 1_545
O8 V2 V3 80.29(5) 7_655 1_545
V3 V2 V3 116.95(2) 7_655 1_545
V3 V2 V3 68.40(3) . 1_545
O2 V2 V2 146.12(3) . 7_655
O5 V2 V2 87.15(7) . 7_655
O8 V2 V2 43.15(7) . 7_655
O8 V2 V2 107.67(7) 1_545 7_655
O6 V2 V2 74.31(6) . 7_655
O8 V2 V2 33.53(2) 7_655 7_655
V3 V2 V2 59.17(2) 7_655 7_655
V3 V2 V2 57.78(3) . 7_655
V3 V2 V2 94.33(4) 1_545 7_655
O2 V2 V2 146.12(3) . 7_645
O5 V2 V2 87.15(7) . 7_645
O8 V2 V2 107.67(7) . 7_645
O8 V2 V2 43.15(7) 1_545 7_645
O6 V2 V2 74.31(6) . 7_645
O8 V2 V2 33.53(2) 7_655 7_645
V3 V2 V2 59.17(2) 7_655 7_645
V3 V2 V2 94.33(4) . 7_645
V3 V2 V2 57.78(3) 1_545 7_645
V2 V2 V2 65.57(3) 7_655 7_645
O2 V2 V2 90.0 . 1_545
O5 V2 V2 90.0 . 1_545
O8 V2 V2 162.55(7) . 1_545
O8 V2 V2 17.45(7) 1_545 1_545
O6 V2 V2 90.0 . 1_545
O8 V2 V2 90.0 7_655 1_545
V3 V2 V2 90.0 7_655 1_545
V3 V2 V2 124.200(16) . 1_545
V3 V2 V2 55.800(16) 1_545 1_545
V2 V2 V2 122.784(17) 7_655 1_545
V2 V2 V2 57.216(17) 7_645 1_545
O2 V2 V2 90.0 . 1_565
O5 V2 V2 90.0 . 1_565
O8 V2 V2 17.45(7) . 1_565
O8 V2 V2 162.55(7) 1_545 1_565
O6 V2 V2 90.0 . 1_565
O8 V2 V2 90.0 7_655 1_565
V3 V2 V2 90.0 7_655 1_565
V3 V2 V2 55.800(16) . 1_565
V3 V2 V2 124.200(16) 1_545 1_565
V2 V2 V2 57.216(17) 7_655 1_565
V2 V2 V2 122.784(17) 7_645 1_565
V2 V2 V2 180.000(18) 1_545 1_565
O2 V2 Ca2 33.60(6) . 1_545
O5 V2 Ca2 116.01(9) . 1_545
O8 V2 Ca2 126.74(8) . 1_545
O8 V2 Ca2 70.80(7) 1_545 1_545
O6 V2 Ca2 83.05(8) . 1_545
O8 V2 Ca2 145.59(5) 7_655 1_545
V3 V2 Ca2 141.95(5) 7_655 1_545
V3 V2 Ca2 100.28(6) . 1_545
V3 V2 Ca2 68.43(5) 1_545 1_545
V2 V2 Ca2 156.84(6) 7_655 1_545
V2 V2 Ca2 113.15(4) 7_645 1_545
V2 V2 Ca2 60.93(3) 1_545 1_545
V2 V2 Ca2 119.07(3) 1_565 1_545
O2 V2 Ca2 33.60(6) . .
O5 V2 Ca2 116.01(9) . .
O8 V2 Ca2 70.80(7) . .
O8 V2 Ca2 126.74(8) 1_545 .
O6 V2 Ca2 83.05(8) . .
O8 V2 Ca2 145.59(5) 7_655 .
V3 V2 Ca2 141.95(5) 7_655 .
V3 V2 Ca2 68.43(5) . .
V3 V2 Ca2 100.28(6) 1_545 .
V2 V2 Ca2 113.15(4) 7_655 .
V2 V2 Ca2 156.84(6) 7_645 .
V2 V2 Ca2 119.07(3) 1_545 .
V2 V2 Ca2 60.93(3) 1_565 .
Ca2 V2 Ca2 58.14(6) 1_545 .
O2 V2 Ca1 77.9(2) . .
O5 V2 Ca1 24.6(2) . .
O8 V2 Ca1 103.95(8) . .
O8 V2 Ca1 103.95(8) 1_545 .
O6 V2 Ca1 177.6(2) . .
O8 V2 Ca1 103.7(2) 7_655 .
V3 V2 Ca1 58.74(19) 7_655 .
V3 V2 Ca1 145.750(19) . .
V3 V2 Ca1 145.750(19) 1_545 .
V2 V2 Ca1 107.69(16) 7_655 .
V2 V2 Ca1 107.69(16) 7_645 .
V2 V2 Ca1 90.0 1_545 .
V2 V2 Ca1 90.000(1) 1_565 .
Ca2 V2 Ca1 94.84(18) 1_545 .
Ca2 V2 Ca1 94.84(18) . .
O3 V3 O6 105.76(7) . 1_565
O3 V3 O6 105.76(7) . .
O6 V3 O6 148.43(13) 1_565 .
O3 V3 O4 96.56(12) . .
O6 V3 O4 87.44(7) 1_565 .
O6 V3 O4 87.44(7) . .
O3 V3 O5 94.37(12) . 7_655
O6 V3 O5 89.60(7) 1_565 7_655
O6 V3 O5 89.60(7) . 7_655
O4 V3 O5 169.07(10) . 7_655
O3 V3 O8 171.97(11) . .
O6 V3 O8 74.51(7) 1_565 .
O6 V3 O8 74.51(7) . .
O4 V3 O8 91.47(10) . .
O5 V3 O8 77.60(9) 7_655 .
O3 V3 V1 66.60(10) . .
O6 V3 V1 95.47(7) 1_565 .
O6 V3 V1 95.47(7) . .
O4 V3 V1 29.96(7) . .
O5 V3 V1 160.97(7) 7_655 .
O8 V3 V1 121.43(7) . .
O3 V3 V2 124.26(10) . 7_655
O6 V3 V2 81.86(6) 1_565 7_655
O6 V3 V2 81.86(6) . 7_655
O4 V3 V2 139.18(7) . 7_655
O5 V3 V2 29.89(7) 7_655 7_655
O8 V3 V2 47.71(6) . 7_655
V1 V3 V2 169.14(2) . 7_655
O3 V3 V2 145.786(16) . 1_565
O6 V3 V2 40.03(6) 1_565 1_565
O6 V3 V2 108.42(7) . 1_565
O4 V3 V2 83.73(6) . 1_565
O5 V3 V2 87.24(6) 7_655 1_565
O8 V3 V2 35.24(2) . 1_565
V1 V3 V2 108.35(3) . 1_565
V2 V3 V2 63.05(2) 7_655 1_565
O3 V3 V2 145.786(16) . .
O6 V3 V2 108.42(7) 1_565 .
O6 V3 V2 40.03(6) . .
O4 V3 V2 83.73(6) . .
O5 V3 V2 87.24(6) 7_655 .
O8 V3 V2 35.24(2) . .
V1 V3 V2 108.35(3) . .
V2 V3 V2 63.05(2) 7_655 .
V2 V3 V2 68.40(3) 1_565 .
O3 V3 Ca1 53.8(4) . 7_655
O6 V3 Ca1 99.89(12) 1_565 7_655
O6 V3 Ca1 99.89(11) . 7_655
O4 V3 Ca1 150.3(4) . 7_655
O5 V3 Ca1 40.6(4) 7_655 7_655
O8 V3 Ca1 118.2(4) . 7_655
V1 V3 Ca1 120.4(4) . 7_655
V2 V3 Ca1 70.5(4) 7_655 7_655
V2 V3 Ca1 120.1(3) 1_565 7_655
V2 V3 Ca1 120.1(3) . 7_655
O3 V3 V3 90.0 . 1_565
O6 V3 V3 15.78(7) 1_565 1_565
O6 V3 V3 164.22(7) . 1_565
O4 V3 V3 90.0 . 1_565
O5 V3 V3 90.0 7_655 1_565
O8 V3 V3 90.0 . 1_565
V1 V3 V3 90.0 . 1_565
V2 V3 V3 90.0 7_655 1_565
V2 V3 V3 55.800(16) 1_565 1_565
V2 V3 V3 124.200(16) . 1_565
Ca1 V3 V3 90.000(1) 7_655 1_565
O3 V3 V3 90.0 . 1_545
O6 V3 V3 164.22(7) 1_565 1_545
O6 V3 V3 15.78(7) . 1_545
O4 V3 V3 90.0 . 1_545
O5 V3 V3 90.0 7_655 1_545
O8 V3 V3 90.0 . 1_545
V1 V3 V3 90.0 . 1_545
V2 V3 V3 90.0 7_655 1_545
V2 V3 V3 124.200(16) 1_565 1_545
V2 V3 V3 55.800(16) . 1_545
Ca1 V3 V3 90.000(1) 7_655 1_545
V3 V3 V3 180.00(4) 1_565 1_545
O3 V3 Ca1 56.7(4) . 3
O6 V3 Ca1 99.24(11) 1_565 3
O6 V3 Ca1 99.24(11) . 3
O4 V3 Ca1 153.3(4) . 3
O5 V3 Ca1 37.6(4) 7_655 3
O8 V3 Ca1 115.2(4) . 3
V1 V3 Ca1 123.3(4) . 3
V2 V3 Ca1 67.5(4) 7_655 3
V2 V3 Ca1 117.8(3) 1_565 3
V2 V3 Ca1 117.8(3) . 3
Ca1 V3 Ca1 3.0(8) 7_655 3
V3 V3 Ca1 90.000(1) 1_565 3
V3 V3 Ca1 90.0 1_545 3
O3 V3 Ca2 123.70(11) . .
O6 V3 Ca2 80.67(7) 1_565 .
O6 V3 Ca2 80.67(7) . .
O4 V3 Ca2 27.14(8) . .
O5 V3 Ca2 141.93(9) 7_655 .
O8 V3 Ca2 64.33(8) . .
V1 V3 Ca2 57.10(5) . .
V2 V3 Ca2 112.04(6) 7_655 .
V2 V3 Ca2 61.89(5) 1_565 .
V2 V3 Ca2 61.89(5) . .
Ca1 V3 Ca2 177.4(4) 7_655 .
V3 V3 Ca2 90.0 1_565 .
V3 V3 Ca2 90.0 1_545 .
Ca1 V3 Ca2 179.6(4) 3 .
V1 O1 Ca2 132.62(16) . 5_565
V1 O1 Ca2 86.50(12) . .
Ca2 O1 Ca2 46.12(14) 5_565 .
V2 O2 Ca2 125.86(10) . 1_545
V2 O2 Ca2 125.86(10) . .
Ca2 O2 Ca2 90.72(14) 1_545 .
V3 O3 Ca1 99.3(6) . 7_655
V3 O3 V1 82.81(11) . .
Ca1 O3 V1 177.9(6) 7_655 .
V3 O3 Ca1 98.2(5) . 3
Ca1 O3 Ca1 1.1(11) 7_655 3
V1 O3 Ca1 179.0(5) . 3
V1 O4 V3 115.92(13) . .
V1 O4 Ca2 113.44(14) . .
V3 O4 Ca2 130.64(14) . .
V2 O5 V3 115.94(13) . 7_655
V2 O5 Ca1 137.5(4) . .
V3 O5 Ca1 106.5(4) 7_655 .
V2 O5 Ca1 130.6(4) . 5_655
V3 O5 Ca1 113.4(4) 7_655 5_655
Ca1 O5 Ca1 6.9(8) . 5_655
V3 O6 V3 148.43(13) . 1_545
V3 O6 V2 105.77(7) . .
V3 O6 V2 105.77(7) 1_545 .
V1 O7 V1 143.89(14) 1_545 .
V1 O7 V1 105.25(7) 1_545 7
V1 O7 V1 105.25(7) . 7
V2 O8 V2 145.10(14) . 1_565
V2 O8 V3 101.69(7) . .
V2 O8 V3 101.69(7) 1_565 .
V2 O8 V2 103.32(7) . 7_655
V2 O8 V2 103.32(7) 1_565 7_655
V3 O8 V2 87.30(9) . 7_655
Ca1 OW1 Ca1 105.3(9) . 1_565
Ca1 OW1 Ca1 6.7(6) . 5_655
Ca1 OW1 Ca1 100.89(13) 1_565 5_655
Ca1 OW1 Ca1 100.89(13) . 5_665
Ca1 OW1 Ca1 6.7(6) 1_565 5_665
Ca1 OW1 Ca1 96.0(7) 5_655 5_665
OW2 OW2 OW2 90.00(3) 2 6
OW2 OW2 OW2 46(2) 2 5
OW2 OW2 OW2 44(2) 6 5
OW2 OW2 Ca2 112.7(19) 2 .
OW2 OW2 Ca2 148.3(3) 6 .
OW2 OW2 Ca2 151(3) 5 .
OW2 OW2 Ca2 59.4(17) 2 5_565
OW2 OW2 Ca2 142.6(4) 6 5_565
OW2 OW2 Ca2 102(2) 5 5_565
Ca2 OW2 Ca2 68.9(4) . 5_565
OW2 OW2 Ca2 109.8(16) 2 1_545
OW2 OW2 Ca2 27.4(3) 6 1_545
OW2 OW2 Ca2 67(2) 5 1_545
Ca2 OW2 Ca2 120.9(6) . 1_545
Ca2 OW2 Ca2 168.8(6) 5_565 1_545
OW2 OW2 Ca2 63.1(15) 2 5
OW2 OW2 Ca2 32.7(2) 6 5
OW2 OW2 Ca2 23(3) 5 5
Ca2 OW2 Ca2 174.8(6) . 5
Ca2 OW2 Ca2 109.8(5) 5_565 5
Ca2 OW2 Ca2 59.9(3) 1_545 5

loop_
_geom_bond_atom_site_label_1
_geom_bond_atom_site_label_2
_geom_bond_distance
_geom_bond_site_symmetry_2
Ca1 Ca1 0.32(3) 5_655
Ca1 OW1 2.264(14) .
Ca1 OW1 2.264(14) 1_545
Ca1 O5 2.37(3) .
Ca1 OW1 2.422(14) 5_655
Ca1 OW1 2.422(14) 5_665
Ca1 O5 2.49(3) 5_655
Ca1 O3 2.847(13) 7_655
Ca1 O3 3.158(13) 3_544
Ca1 V3 3.484(19) 7_655
Ca1 Ca1 3.6011(15) 1_565
Ca1 Ca1 3.6011(15) 1_545
Ca1 Ca1 3.615(3) 5_645
Ca1 Ca1 3.615(3) 5_665
Ca1 V3 3.738(18) 3_544
Ca1 V2 3.84(3) .
Ca1 V2 3.86(3) 5_655
Ca2 OW2 1.932(12) .
Ca2 OW2 1.932(12) 6_565
Ca2 OW2 2.070(10) 2
Ca2 OW2 2.070(10) 5_565
Ca2 OW2 2.205(10) 6
Ca2 OW2 2.205(10) 1_565
Ca2 Ca2 2.267(7) 5_565
Ca2 OW2 2.327(12) 5
Ca2 OW2 2.327(12) 2_565
Ca2 O4 2.349(4) .
Ca2 O1 2.392(4) 5_565
Ca2 O2 2.530(3) 1_565
Ca2 O2 2.530(3) .
Ca2 O1 3.130(4) .
Ca2 V1 3.429(4) .
Ca2 Ca2 3.6011(15) 1_565
Ca2 Ca2 3.6011(15) 1_545
Ca2 V1 3.674(3) 5_565
Ca2 V2 3.706(3) 1_565
Ca2 V2 3.706(3) .
V1 O1 1.606(3) .
V1 O4 1.733(2) .
V1 O7 1.8938(10) 1_565
V1 O7 1.8938(10) .
V1 O7 1.987(2) 7
V1 O3 2.888(3) .
V1 V1 3.0846(12) 7_565
V1 V1 3.0846(12) 7
V1 V3 3.1219(15) .
V1 V1 3.6011(15) 1_565
V1 V1 3.6011(15) 1_545
V1 Ca2 3.674(3) 5_565
V2 O2 1.604(2) .
V2 O5 1.749(2) .
V2 O8 1.8874(10) .
V2 O8 1.8874(10) 1_545
V2 O6 2.141(2) .
V2 O8 2.337(2) 7_655
V2 V3 3.1561(16) 7_655
V2 V3 3.2033(10) .
V2 V3 3.2033(10) 1_545
V2 V2 3.3253(12) 7_655
V2 V2 3.3253(12) 7_645
V2 V2 3.6011(15) 1_545
V2 V2 3.6011(15) 1_565
V2 Ca2 3.706(3) 1_545
V3 O3 1.602(2) .
V3 O6 1.8711(9) 1_565
V3 O6 1.8711(9) .
V3 O4 1.947(2) .
V3 O5 1.971(2) 7_655
V3 O8 2.234(2) .
V3 V2 3.1561(16) 7_655
V3 V2 3.2033(10) 1_565
V3 Ca1 3.484(19) 7_655
V3 V3 3.6011(15) 1_565
V3 V3 3.6011(15) 1_545
V3 Ca1 3.738(18) 3
O1 Ca2 2.392(4) 5_565
O2 Ca2 2.530(3) 1_545
O3 Ca1 2.847(13) 7_655
O3 Ca1 3.158(13) 3
O5 V3 1.971(2) 7_655
O5 Ca1 2.49(3) 5_655
O6 V3 1.8711(9) 1_545
O7 V1 1.8938(10) 1_545
O7 V1 1.987(2) 7
O8 V2 1.8874(10) 1_565
O8 V2 2.337(2) 7_655
OW1 Ca1 2.264(14) 1_565
OW1 Ca1 2.422(14) 5_655
OW1 Ca1 2.422(14) 5_665
OW2 OW2 0.31(2) 2
OW2 OW2 0.31(2) 6
OW2 OW2 0.44(2) 5
OW2 Ca2 2.070(10) 5_565
OW2 Ca2 2.205(10) 1_545
OW2 Ca2 2.327(12) 5
